data_2104184
loop_
_publ_author_name
'Trilleras, Jorge'
'Quiroga, Jairo'
'Cobo, Justo'
'Marchal, Antonio'
'Nogueras, Manuel'
'Low, John N.'
'Glidewell, Christopher'

_publ_section_title
;
 Anhydrous <i>versus</i> hydrated <i>N</i>^4^-substituted
 1<i>H</i>-pyrazolo[3,4-<i>d</i>]pyrimidine-4,6-diamines: hydrogen
 bonding in two and three dimensions
;
_journal_coeditor_code BM5056
_journal_issue 5
_journal_name_full 'Acta Crystallographica Section B'
_journal_page_first 610
_journal_page_last 622
_journal_paper_doi 10.1107/S0108768108019903
_journal_volume 64
_journal_year 2008
_chemical_formula_moiety 'C13 H14 N6, 0.5(H2 O)'
_chemical_formula_sum 'C13 H15 N6 O0.5'
_chemical_formula_weight 263.31
_chemical_name_systematic
;
N^4^-Ethyl-N^4^-phenyl-1H-pyrazolo[3,4-d]pyrimidine-4,6-diamine hemihydrate
;
_space_group_IT_number 15
_symmetry_cell_setting monoclinic
_symmetry_space_group_name_Hall '-C 2yc'
_symmetry_space_group_name_H-M 'C 1 2/c 1'
_atom_sites_solution_hydrogens geom
_atom_sites_solution_primary direct
_atom_sites_solution_secondary difmap
_cell_angle_alpha 90.00
_cell_angle_beta 103.512(17)
_cell_angle_gamma 90.00
_cell_formula_units_Z 8
_cell_length_a 17.642(3)
_cell_length_b 18.278(3)
_cell_length_c 8.3034(18)
_cell_measurement_reflns_used 2987
_cell_measurement_temperature 120(2)
_cell_measurement_theta_max 27.50
_cell_measurement_theta_min 3.23
_cell_volume 2603.4(9)
_computing_cell_refinement 'DIRAX/LSQ (Duisenberg et al., 2000)'
_computing_data_collection 'COLLECT (Hooft, 1999)'
_computing_data_reduction 'EVALCCD (Duisenberg et al., 2003)'
_computing_molecular_graphics 'PLATON (Spek, 2003)'
_computing_publication_material 'SHELXL-97 and PRPKAPPA (Ferguson, 1999)'
_computing_structure_refinement 'OSCAIL (McArdle, 2003) and SHELXL-97 (Sheldrick, 1997)'
_computing_structure_solution 'Sir2004 (Burla et al., 2005)'
_diffrn_ambient_temperature 120(2)
_diffrn_measured_fraction_theta_full 0.999
_diffrn_measured_fraction_theta_max 0.999
_diffrn_measurement_device_type 'Bruker-Nonius KappaCCD'
_diffrn_measurement_method '\f & \w scans'
_diffrn_radiation_monochromator graphite
_diffrn_radiation_source 'Bruker-Nonius FR591 rotating anode'
_diffrn_radiation_type 'Mo K\a'
_diffrn_radiation_wavelength 0.71073
_diffrn_reflns_av_R_equivalents 0.0596
_diffrn_reflns_av_sigmaI/netI 0.0374
_diffrn_reflns_limit_h_max 22
_diffrn_reflns_limit_h_min -22
_diffrn_reflns_limit_k_max 23
_diffrn_reflns_limit_k_min -23
_diffrn_reflns_limit_l_max 10
_diffrn_reflns_limit_l_min -10
_diffrn_reflns_number 32439
_diffrn_reflns_theta_full 27.50
_diffrn_reflns_theta_max 27.50
_diffrn_reflns_theta_min 3.23
_diffrn_standards_decay_% 0
_diffrn_standards_number 0
_exptl_absorpt_coefficient_mu 0.090
_exptl_absorpt_correction_T_max 0.994
_exptl_absorpt_correction_T_min 0.966
_exptl_absorpt_correction_type multi-scan
_exptl_absorpt_process_details 'SADABS 2.10 (Sheldrick, 2003)'
_exptl_crystal_colour colourless
_exptl_crystal_density_diffrn 1.344
_exptl_crystal_density_method 'not measured'
_exptl_crystal_description plate
_exptl_crystal_F_000 1112
_exptl_crystal_size_max 0.45
_exptl_crystal_size_mid 0.21
_exptl_crystal_size_min 0.07
_refine_diff_density_max 0.269
_refine_diff_density_min -0.259
_refine_ls_extinction_method none
_refine_ls_goodness_of_fit_ref 1.065
_refine_ls_hydrogen_treatment constr
_refine_ls_matrix_type full
_refine_ls_number_parameters 178
_refine_ls_number_reflns 2987
_refine_ls_number_restraints 0
_refine_ls_restrained_S_all 1.065
_refine_ls_R_factor_all 0.1021
_refine_ls_R_factor_gt 0.0523
_refine_ls_shift/su_max 0.000
_refine_ls_shift/su_mean 0.000
_refine_ls_structure_factor_coef Fsqd
_refine_ls_weighting_details 'w=1/[\s^2^(Fo^2^)+(0.0797P)^2^+1.7517P] where P=(Fo^2^+2Fc^2^)/3'
_refine_ls_weighting_scheme calc
_refine_ls_wR_factor_gt 0.1266
_refine_ls_wR_factor_ref 0.1593
_reflns_number_gt 1829
_reflns_number_total 2987
_reflns_threshold_expression I>2\s(I)
_cod_data_source_file bm5056.cif
_cod_data_source_block VI
_cod_depositor_comments
;
The following automatic conversions were performed:
'_exptl_absorpt_correction_type' value 'Multi-scan' changed to
'multi-scan' according to
'/home/saulius/struct/CIF-dictionaries/cif_core.dic' dictionary named
'cif_core.dic' version 2.4.1 from 2010-06-29.

Automatic conversion script
Id: cif_fix_enum 1527 2010-12-29 10:47:43Z saulius 

The following automatic conversions were performed:

'_exptl_absorpt_correction_type' value 'Multi-scan' changed to
'multi-scan' according to
/home/saulius/struct/CIF-dictionaries/cif_core.dic dictionary named
'cif_core.dic' version 2.4.1 from 2010-06-29.

Automatic conversion script
Id: cif_fix_values 1715 2011-07-08 13:25:40Z adriana 
;
_cod_original_sg_symbol_H-M 'C 2/c'
_cod_database_code 2104184

loop_
_symmetry_equiv_pos_as_xyz
'x, y, z'
'-x, y, -z+1/2'
'x+1/2, y+1/2, z'
'-x+1/2, y+1/2, -z+1/2'
'-x, -y, -z'
'x, -y, z-1/2'
'-x+1/2, -y+1/2, -z'
'x+1/2, -y+1/2, z-1/2'

loop_
_atom_site_type_symbol
_atom_site_label
_atom_site_fract_x
_atom_site_fract_y
_atom_site_fract_z
_atom_site_U_iso_or_equiv
_atom_site_adp_type
_atom_site_calc_flag
_atom_site_refinement_flags
_atom_site_occupancy
N N1 0.30796(10) 0.20876(9) 0.1732(2) 0.0295(4) Uani d . 1
N N2 0.36958(10) 0.18962(10) 0.3008(2) 0.0339(4) Uani d . 1
N N5 0.11989(9) 0.12919(9) 0.30734(19) 0.0262(4) Uani d . 1
N N6 0.03910(10) 0.17229(10) 0.0707(2) 0.0350(5) Uani d . 1
N N7 0.16933(9) 0.19546(9) 0.1007(2) 0.0282(4) Uani d . 1
N N4 0.19919(10) 0.07825(9) 0.5426(2) 0.0285(4) Uani d . 1
C C3 0.33912(12) 0.15355(12) 0.4079(3) 0.0315(5) Uani d . 1
C C3A 0.25704(11) 0.14876(11) 0.3531(2) 0.0265(4) Uani d . 1
C C4 0.19126(12) 0.11877(10) 0.4028(2) 0.0252(4) Uani d . 1
C C6 0.11201(12) 0.16586(11) 0.1620(2) 0.0266(5) Uani d . 1
C C7A 0.24001(11) 0.18529(10) 0.2019(2) 0.0257(4) Uani d . 1
C C41 0.27459(12) 0.07066(11) 0.6528(2) 0.0271(5) Uani d . 1
C C42 0.30463(12) 0.12715(11) 0.7598(2) 0.0308(5) Uani d . 1
C C43 0.37934(12) 0.12241(12) 0.8584(3) 0.0336(5) Uani d . 1
C C44 0.42360(13) 0.06039(12) 0.8523(3) 0.0349(5) Uani d . 1
C C45 0.39276(13) 0.00308(12) 0.7483(3) 0.0352(5) Uani d . 1
C C46 0.31820(12) 0.00788(11) 0.6484(3) 0.0314(5) Uani d . 1
C C47 0.13308(12) 0.04369(12) 0.5922(3) 0.0332(5) Uani d . 1
C C48 0.11208(14) 0.08256(15) 0.7351(3) 0.0478(6) Uani d . 1
O O1 0.5000 0.25671(11) 0.2500 0.0323(5) Uani d S 1
H H1 0.3152 0.2360 0.0937 0.035 Uiso d R 1
H H6A 0.0013 0.1562 0.1100 0.042 Uiso d R 1
H H6B 0.0272 0.1935 -0.0245 0.042 Uiso d R 1
H H3 0.3684 0.1334 0.5088 0.038 Uiso calc R 1
H H2 0.2738 0.1693 0.7655 0.037 Uiso calc R 1
H H43 0.4003 0.1616 0.9303 0.040 Uiso calc R 1
H H44 0.4751 0.0571 0.9193 0.042 Uiso calc R 1
H H45 0.4229 -0.0398 0.7456 0.042 Uiso calc R 1
H H46 0.2971 -0.0315 0.5773 0.038 Uiso calc R 1
H H47A 0.1464 -0.0078 0.6236 0.040 Uiso calc R 1
H H47B 0.0874 0.0436 0.4967 0.040 Uiso calc R 1
H H48A 0.1571 0.0825 0.8302 0.072 Uiso calc R 1
H H48B 0.0683 0.0574 0.7651 0.072 Uiso calc R 1
H H48C 0.0972 0.1331 0.7033 0.072 Uiso calc R 1
H H1A 0.4644 0.2318 0.2690 0.048 Uiso d R 1

loop_
_atom_site_aniso_label
_atom_site_aniso_U_11
_atom_site_aniso_U_22
_atom_site_aniso_U_33
_atom_site_aniso_U_12
_atom_site_aniso_U_13
_atom_site_aniso_U_23
N1 0.0292(10) 0.0346(9) 0.0260(9) 0.0016(7) 0.0088(7) 0.0070(7)
N2 0.0283(10) 0.0406(11) 0.0337(10) 0.0030(8) 0.0094(8) 0.0059(8)
N5 0.0282(9) 0.0271(9) 0.0243(9) -0.0011(7) 0.0081(7) 0.0018(7)
N6 0.0272(10) 0.0490(11) 0.0280(9) -0.0034(8) 0.0047(8) 0.0083(8)
N7 0.0278(10) 0.0320(9) 0.0258(9) -0.0005(7) 0.0082(7) 0.0006(7)
N4 0.0294(9) 0.0295(9) 0.0275(9) -0.0010(7) 0.0084(7) 0.0051(7)
C3 0.0327(12) 0.0348(12) 0.0283(11) 0.0043(9) 0.0095(9) 0.0076(9)
C3A 0.0258(11) 0.0279(10) 0.0267(10) 0.0019(8) 0.0077(8) 0.0008(8)
C4 0.0297(11) 0.0224(10) 0.0253(10) 0.0019(8) 0.0100(9) -0.0016(8)
C6 0.0282(11) 0.0280(11) 0.0244(10) -0.0009(8) 0.0079(9) -0.0019(8)
C7A 0.0266(11) 0.0257(10) 0.0267(10) 0.0013(8) 0.0101(9) 0.0000(8)
C41 0.0295(11) 0.0289(10) 0.0252(10) 0.0017(8) 0.0108(8) 0.0063(8)
C42 0.0355(12) 0.0282(11) 0.0304(11) 0.0049(9) 0.0111(9) 0.0016(9)
C43 0.0332(12) 0.0384(12) 0.0303(11) -0.0002(9) 0.0096(10) -0.0004(9)
C44 0.0306(12) 0.0445(13) 0.0313(11) 0.0049(10) 0.0105(9) 0.0072(10)
C45 0.0337(12) 0.0355(12) 0.0402(12) 0.0098(9) 0.0163(10) 0.0073(10)
C46 0.0359(12) 0.0288(11) 0.0333(11) 0.0016(9) 0.0159(9) 0.0026(9)
C47 0.0317(12) 0.0344(12) 0.0341(11) -0.0033(9) 0.0089(9) 0.0089(9)
C48 0.0358(13) 0.0720(18) 0.0389(13) 0.0049(12) 0.0149(11) 0.0030(12)
O1 0.0272(11) 0.0367(12) 0.0339(12) 0.000 0.0091(9) 0.000

loop_
_atom_type_symbol
_atom_type_description
_atom_type_scat_dispersion_real
_atom_type_scat_dispersion_imag
_atom_type_scat_source
C C 0.0033 0.0016 'International Tables Vol C Tables 4.2.6.8 and 6.1.1.4'
H H 0.0000 0.0000 'International Tables Vol C Tables 4.2.6.8 and 6.1.1.4'
N N 0.0061 0.0033 'International Tables Vol C Tables 4.2.6.8 and 6.1.1.4'
O O 0.0106 0.0060 'International Tables Vol C Tables 4.2.6.8 and 6.1.1.4'

loop_
_geom_angle_atom_site_label_1
_geom_angle_atom_site_label_2
_geom_angle_atom_site_label_3
_geom_angle
_geom_angle_publ_flag
C7A N1 N2 111.06(17) no
C7A N1 H1 128.2 no
N2 N1 H1 120.4 no
C3 N2 N1 105.88(17) no
C4 N5 C6 118.95(17) no
C6 N6 H6A 118.9 no
C6 N6 H6B 123.8 no
H6A N6 H6B 117.2 no
C7A N7 C6 112.15(17) no
C4 N4 C41 119.56(16) no
C4 N4 C47 123.04(17) no
C41 N4 C47 117.34(16) no
N2 C3 C3A 111.19(18) no
N2 C3 H3 124.4 no
C3A C3 H3 124.4 no
C7A C3A C3 104.46(17) no
C7A C3A C4 115.22(18) no
C3 C3A C4 140.32(19) no
N5 C4 N4 118.69(17) no
N5 C4 C3A 119.39(17) no
N4 C4 C3A 121.90(18) no
N6 C6 N7 117.28(18) no
N6 C6 N5 115.60(18) no
N7 C6 N5 127.11(18) no
N7 C7A N1 125.45(18) no
N7 C7A C3A 127.15(18) no
N1 C7A C3A 107.41(17) no
C42 C41 C46 120.17(19) no
C42 C41 N4 119.75(18) no
C46 C41 N4 120.05(18) no
C43 C42 C41 120.2(2) no
C43 C42 H2 119.9 no
C41 C42 H2 119.9 no
C42 C43 C44 119.8(2) no
C42 C43 H43 120.1 no
C44 C43 H43 120.1 no
C43 C44 C45 120.0(2) no
C43 C44 H44 120.0 no
C45 C44 H44 120.0 no
C46 C45 C44 120.4(2) no
C46 C45 H45 119.8 no
C44 C45 H45 119.8 no
C45 C46 C41 119.5(2) no
C45 C46 H46 120.3 no
C41 C46 H46 120.3 no
N4 C47 C48 112.15(18) no
N4 C47 H47A 109.2 no
C48 C47 H47A 109.2 no
N4 C47 H47B 109.2 no
C48 C47 H47B 109.2 no
H47A C47 H47B 107.9 no
C47 C48 H48A 109.5 no
C47 C48 H48B 109.5 no
H48A C48 H48B 109.5 no
C47 C48 H48C 109.5 no
H48A C48 H48C 109.5 no
H48B C48 H48C 109.5 no

loop_
_geom_bond_atom_site_label_1
_geom_bond_atom_site_label_2
_geom_bond_distance
_geom_bond_publ_flag
N1 C7A 1.346(3) no
N1 N2 1.374(2) no
N1 H1 0.86 no
N2 C3 1.318(3) no
N5 C4 1.335(3) no
N5 C6 1.359(2) no
N6 C6 1.337(2) no
N6 H6A 0.86 no
N6 H6B 0.86 no
N7 C7A 1.344(3) no
N7 C6 1.347(3) no
N4 C4 1.357(2) no
N4 C41 1.434(3) no
N4 C47 1.467(3) no
C3 C3A 1.416(3) no
C3 H3 0.95 no
C3A C7A 1.391(3) no
C3A C4 1.429(3) no
C41 C42 1.385(3) no
C41 C46 1.387(3) no
C42 C43 1.382(3) no
C42 H2 0.95 no
C43 C44 1.384(3) no
C43 H43 0.95 no
C44 C45 1.385(3) no
C44 H44 0.95 no
C45 C46 1.384(3) no
C45 H45 0.95 no
C46 H46 0.95 no
C47 C48 1.502(3) no
C47 H47A 0.99 no
C47 H47B 0.99 no
C48 H48A 0.98 no
C48 H48B 0.98 no
C48 H48C 0.98 no
O1 H1A 0.82 no

loop_
_geom_hbond_atom_site_label_D
_geom_hbond_atom_site_label_H
_geom_hbond_atom_site_label_A
_geom_hbond_site_symmetry_A
_geom_hbond_distance_DH
_geom_hbond_distance_HA
_geom_hbond_distance_DA
_geom_hbond_angle_DHA
_geom_hbond_publ_flag
O1 H1A N2 . 0.82 1.91 2.726(2) 169 no
N1 H1 N7 7 0.86 2.11 2.971(2) 179 no
N6 H6A N5 2 0.86 2.44 3.293(2) 169 no
N6 H6B O1 7 0.86 2.04 2.897(2) 179 no
C3 H3 Cg1 . 0.95 2.47 3.260(3) 140 no

loop_
_geom_torsion_atom_site_label_1
_geom_torsion_atom_site_label_2
_geom_torsion_atom_site_label_3
_geom_torsion_atom_site_label_4
_geom_torsion
_geom_torsion_publ_flag
C7A N1 N2 C3 0.5(2) no
N1 N2 C3 C3A -0.3(2) no
N2 C3 C3A C7A 0.0(2) no
N2 C3 C3A C4 179.1(2) no
C6 N5 C4 N4 -175.97(17) no
C6 N5 C4 C3A 2.4(3) no
C41 N4 C4 N5 -175.65(17) no
C47 N4 C4 N5 1.6(3) no
C41 N4 C4 C3A 6.0(3) no
C47 N4 C4 C3A -176.79(19) no
C7A C3A C4 N5 -2.0(3) no
C3 C3A C4 N5 179.0(2) no
C7A C3A C4 N4 176.32(17) no
C3 C3A C4 N4 -2.6(4) no
C7A N7 C6 N6 -179.54(17) no
C7A N7 C6 N5 -0.1(3) no
C4 N5 C6 N6 178.06(17) no
C4 N5 C6 N7 -1.4(3) no
C6 N7 C7A N1 179.99(18) no
C6 N7 C7A C3A 0.5(3) no
N2 N1 C7A N7 179.92(18) no
N2 N1 C7A C3A -0.5(2) no
C3 C3A C7A N7 179.85(19) no
C4 C3A C7A N7 0.5(3) no
C3 C3A C7A N1 0.3(2) no
C4 C3A C7A N1 -179.04(17) no
C4 N4 C41 C42 78.2(2) no
C47 N4 C41 C42 -99.2(2) no
C4 N4 C41 C46 -99.8(2) no
C47 N4 C41 C46 82.8(2) no
C46 C41 C42 C43 2.4(3) no
N4 C41 C42 C43 -175.62(18) no
C41 C42 C43 C44 -1.2(3) no
C42 C43 C44 C45 -0.5(3) no
C43 C44 C45 C46 1.0(3) no
C44 C45 C46 C41 0.1(3) no
C42 C41 C46 C45 -1.8(3) no
N4 C41 C46 C45 176.16(18) no
C4 N4 C47 C48 -106.3(2) no
C41 N4 C47 C48 71.0(2) no
